data_7700385
loop_
_publ_author_name
'Sumiyoshi, Akinobu'
'Chiba, Yusuke'
'Matsuoka, Ryota'
'Noda, Takumu'
'Nabeshima, Tatsuya'

_publ_section_title
;
 Efficient luminescent properties and cation recognition ability of heavy
 group 13 element complexes of N<sub>2</sub>O<sub>2</sub>- and
 N<sub>2</sub>O<sub>4</sub>-type dipyrrins.
;
_journal_issue 35
_journal_name_full 'Dalton transactions (Cambridge, England : 2003)'
_journal_page_first 13169
_journal_page_last 13175
_journal_paper_doi 10.1039/c9dt02403d
_journal_volume 48
_journal_year 2019
_chemical_formula_moiety 'C40 H33 Ga N4 O2, 3(C5 H5 N)'
_chemical_formula_sum 'C55 H48 Ga N7 O4'
_chemical_formula_weight 940.72
_space_group_crystal_system monoclinic
_space_group_IT_number 14
_space_group_name_Hall '-P 2yn'
_space_group_name_H-M_alt 'P 1 21/n 1'
_symmetry_space_group_name_Hall '-P 2yn'
_symmetry_space_group_name_H-M 'P 1 21/n 1'
_atom_sites_solution_hydrogens geom
_audit_creation_method SHELXL-2017/1
_audit_update_record
;
2019-06-22 deposited with the CCDC.    2019-06-28 downloaded from the CCDC.
;
_cell_angle_alpha 90
_cell_angle_beta 94.458(2)
_cell_angle_gamma 90
_cell_formula_units_Z 4
_cell_length_a 9.4808(8)
_cell_length_b 13.7142(12)
_cell_length_c 35.759(3)
_cell_measurement_reflns_used 9802
_cell_measurement_temperature 120(2)
_cell_measurement_theta_max 25.15
_cell_measurement_theta_min 2.1855
_cell_volume 4635.4(7)
_computing_cell_refinement 'Bruker SAINT'
_computing_data_collection 'Bruker APEX2'
_computing_data_reduction 'Bruker SAINT'
_computing_molecular_graphics 'Mercury (Bruno et al., 2002)'
_computing_publication_material 'Yadokari-XG 2009 (Wakita, Nemoto et al., 2009)'
_computing_structure_refinement 'SHELXL-2017/1 (Sheldrick, 2017)'
_computing_structure_solution 'SHELXT 2014/5 (Sheldrick, 2014)'
_diffrn_ambient_temperature 120(2)
_diffrn_measured_fraction_theta_full 1.000
_diffrn_measured_fraction_theta_max 1.000
_diffrn_measurement_device_type 'Bruker APEX-II CCD'
_diffrn_measurement_method '\f and \w scans'
_diffrn_radiation_monochromator graphite
_diffrn_radiation_source 'fine-focus sealed tube'
_diffrn_radiation_type MoK\a
_diffrn_radiation_wavelength 0.71073
_diffrn_reflns_av_R_equivalents 0.1214
_diffrn_reflns_av_unetI/netI 0.0557
_diffrn_reflns_Laue_measured_fraction_full 1.000
_diffrn_reflns_Laue_measured_fraction_max 1.000
_diffrn_reflns_limit_h_max 13
_diffrn_reflns_limit_h_min -13
_diffrn_reflns_limit_k_max 19
_diffrn_reflns_limit_k_min -19
_diffrn_reflns_limit_l_max 50
_diffrn_reflns_limit_l_min -50
_diffrn_reflns_number 179403
_diffrn_reflns_point_group_measured_fraction_full 1.000
_diffrn_reflns_point_group_measured_fraction_max 1.000
_diffrn_reflns_theta_full 25.242
_diffrn_reflns_theta_max 30.033
_diffrn_reflns_theta_min 1.142
_exptl_absorpt_coefficient_mu 0.650
_exptl_absorpt_correction_T_max 0.7461
_exptl_absorpt_correction_T_min 0.5888
_exptl_absorpt_correction_type multi-scan
_exptl_absorpt_process_details
;    
 SADABS-2016/2 - Bruker AXS area detector scaling and absorption correction 
;
_exptl_crystal_colour green
_exptl_crystal_density_diffrn 1.348
_exptl_crystal_description plate
_exptl_crystal_F_000 1960
_exptl_crystal_recrystallization_method 'Re-crystallisation from solvent: chloroform, pyridine, and hexane'
_exptl_crystal_size_max 0.290
_exptl_crystal_size_mid 0.130
_exptl_crystal_size_min 0.010
_refine_diff_density_max 0.549
_refine_diff_density_min -1.551
_refine_diff_density_rms 0.084
_refine_ls_extinction_method none
_refine_ls_goodness_of_fit_ref 1.191
_refine_ls_hydrogen_treatment constr
_refine_ls_matrix_type full
_refine_ls_number_parameters 609
_refine_ls_number_reflns 13578
_refine_ls_number_restraints 0
_refine_ls_restrained_S_all 1.191
_refine_ls_R_factor_all 0.1014
_refine_ls_R_factor_gt 0.0743
_refine_ls_shift/su_max 0.003
_refine_ls_shift/su_mean 0.000
_refine_ls_structure_factor_coef Fsqd
_refine_ls_weighting_details 'w=1/[\s^2^(Fo^2^)+12.8174P] where P=(Fo^2^+2Fc^2^)/3'
_refine_ls_weighting_scheme calc
_refine_ls_wR_factor_gt 0.1407
_refine_ls_wR_factor_ref 0.1493
_reflns_Friedel_coverage 0.000
_reflns_number_gt 10367
_reflns_number_total 13578
_reflns_threshold_expression 'I > 2\s(I)'
_cod_data_source_file c9dt02403d2.cif
_cod_data_source_block A062_a
_cod_depositor_comments 'Adding full bibliography for 7700384--7700386.cif.'
_cod_database_code 7700385
_shelx_shelxl_version_number 2017/1
_shelx_space_group_comment
;
The symmetry employed for this shelxl refinement is uniquely defined
by the following loop, which should always be used as a source of
symmetry information in preference to the above space-group names.
They are only intended as comments.
;
_shelx_estimated_absorpt_t_min 0.834
_shelx_estimated_absorpt_t_max 0.994

loop_
_space_group_symop_operation_xyz
'x, y, z'
'-x+1/2, y+1/2, -z+1/2'
'-x, -y, -z'
'x-1/2, -y-1/2, z-1/2'

loop_
_atom_site_label
_atom_site_type_symbol
_atom_site_fract_x
_atom_site_fract_y
_atom_site_fract_z
_atom_site_U_iso_or_equiv
_atom_site_adp_type
_atom_site_occupancy
_atom_site_site_symmetry_order
_atom_site_calc_flag
_atom_site_refinement_flags_posn
_atom_site_refinement_flags_adp
Ga01 Ga 0.27648(4) 0.20413(2) 0.64577(2) 0.01852(8) Uani 1 1 d . .
O002 O 0.2540(2) 0.32392(15) 0.61822(6) 0.0220(4) Uani 1 1 d . .
O003 O 0.1526(2) 0.14177(15) 0.60839(6) 0.0217(4) Uani 1 1 d . .
O004 O 0.0403(3) 0.09638(18) 0.54106(6) 0.0302(5) Uani 1 1 d . .
H48 H 0.057956 0.150271 0.551569 0.045 Uiso 1 1 calc R U
O005 O 0.2622(3) 0.42386(18) 0.55553(6) 0.0305(5) Uani 1 1 d . .
H49 H 0.211413 0.377138 0.561592 0.046 Uiso 1 1 calc R U
N006 N 0.3951(3) 0.27226(17) 0.68647(7) 0.0181(5) Uani 1 1 d . .
N007 N 0.4561(3) 0.16874(19) 0.61562(7) 0.0216(5) Uani 1 1 d . .
N008 N 0.0903(3) 0.24075(19) 0.67401(7) 0.0201(5) Uani 1 1 d . .
N009 N 0.2960(3) 0.08022(18) 0.67564(7) 0.0183(5) Uani 1 1 d . .
C20 C 0.3976(3) 0.1342(2) 0.77860(8) 0.0212(6) Uani 1 1 d . .
C00B C 0.4494(3) 0.3630(2) 0.68420(9) 0.0194(6) Uani 1 1 d . .
C00C C 0.4487(3) 0.4170(2) 0.64906(9) 0.0222(6) Uani 1 1 d . .
C00D C 0.1529(3) 0.0471(2) 0.59998(8) 0.0195(6) Uani 1 1 d . .
C00E C 0.5340(3) 0.1185(2) 0.79610(9) 0.0229(6) Uani 1 1 d . .
C00F C 0.3770(3) 0.1513(2) 0.73704(8) 0.0195(6) Uani 1 1 d . .
C00G C 0.3520(3) 0.3931(2) 0.61849(9) 0.0204(6) Uani 1 1 d . .
C00H C 0.5039(3) 0.3943(2) 0.72051(9) 0.0234(6) Uani 1 1 d . .
H17 H 0.549167 0.454735 0.726519 0.028 Uiso 1 1 calc R U
C00I C 0.2520(3) -0.0085(2) 0.66306(8) 0.0189(6) Uani 1 1 d . .
C00J C 0.4788(3) 0.3210(2) 0.74505(9) 0.0211(6) Uani 1 1 d . .
H18 H 0.501566 0.321733 0.771396 0.025 Uiso 1 1 calc R U
C00K C 0.3257(3) 0.0734(2) 0.71444(8) 0.0200(6) Uani 1 1 d . .
C00L C 0.1923(4) -0.1258(2) 0.61128(9) 0.0269(7) Uani 1 1 d . .
H19 H 0.225080 -0.177334 0.627453 0.032 Uiso 1 1 calc R U
N10 N -0.0063(4) 0.3095(3) 0.54772(9) 0.0435(8) Uani 1 1 d . .
C00N C 0.2018(3) -0.0289(2) 0.62426(8) 0.0202(6) Uani 1 1 d . .
C00O C 0.4125(3) 0.2435(2) 0.72401(8) 0.0195(6) Uani 1 1 d . .
C00P C 0.3547(3) 0.4482(2) 0.58517(9) 0.0235(6) Uani 1 1 d . .
C00Q C 0.2804(3) 0.1364(2) 0.80012(9) 0.0216(6) Uani 1 1 d . .
C00R C 0.2979(3) -0.0237(2) 0.72550(9) 0.0229(6) Uani 1 1 d . .
H20 H 0.307913 -0.048563 0.750361 0.027 Uiso 1 1 calc R U
C00S C 0.2998(4) 0.1214(2) 0.83875(9) 0.0248(7) Uani 1 1 d . .
H10 H 0.219941 0.122396 0.853237 0.030 Uiso 1 1 calc R U
C00T C 0.2540(3) -0.0751(2) 0.69379(9) 0.0222(6) Uani 1 1 d . .
H21 H 0.229632 -0.142218 0.692519 0.027 Uiso 1 1 calc R U
C00U C 0.4337(4) 0.1049(2) 0.85656(9) 0.0257(7) Uani 1 1 d . .
C00V C 0.5485(4) 0.1044(2) 0.83489(9) 0.0258(7) Uani 1 1 d . .
H11 H 0.640300 0.094160 0.846820 0.031 Uiso 1 1 calc R U
C00W C 0.0928(3) 0.0227(2) 0.56383(9) 0.0243(6) Uani 1 1 d . .
C00X C 0.1361(4) -0.1471(3) 0.57536(10) 0.0318(8) Uani 1 1 d . .
H22 H 0.131936 -0.212853 0.566954 0.038 Uiso 1 1 calc R U
C00Y C 0.5433(4) 0.4953(2) 0.64561(10) 0.0265(7) Uani 1 1 d . .
H23 H 0.608438 0.511701 0.666193 0.032 Uiso 1 1 calc R U
C00Z C 0.4479(4) 0.5248(3) 0.58243(10) 0.0304(7) Uani 1 1 d . .
H24 H 0.447541 0.561377 0.559865 0.036 Uiso 1 1 calc R U
C010 C 0.4553(4) 0.1897(3) 0.57894(9) 0.0312(8) Uani 1 1 d . .
H37 H 0.372431 0.217646 0.566678 0.037 Uiso 1 1 calc R U
C011 C -0.1226(4) 0.1881(3) 0.69959(10) 0.0304(7) Uani 1 1 d . .
H38 H -0.184046 0.136087 0.704991 0.036 Uiso 1 1 calc R U
C012 C 0.0001(3) 0.1706(2) 0.68225(10) 0.0269(7) Uani 1 1 d . .
H39 H 0.021500 0.105275 0.675870 0.032 Uiso 1 1 calc R U
C013 C 0.1331(3) 0.1569(3) 0.78211(10) 0.0274(7) Uani 1 1 d . .
H1 H 0.066619 0.162422 0.801669 0.041 Uiso 1 1 calc R U
H2 H 0.103619 0.103352 0.765096 0.041 Uiso 1 1 calc R U
H3 H 0.133897 0.218014 0.767955 0.041 Uiso 1 1 calc R U
C014 C 0.6638(4) 0.1169(3) 0.77405(10) 0.0298(7) Uani 1 1 d . .
H4 H 0.700173 0.183329 0.771854 0.045 Uiso 1 1 calc R U
H5 H 0.638688 0.090379 0.748955 0.045 Uiso 1 1 calc R U
H6 H 0.736665 0.075776 0.787040 0.045 Uiso 1 1 calc R U
C015 C 0.0854(4) -0.0723(3) 0.55138(10) 0.0311(8) Uani 1 1 d . .
H25 H 0.046188 -0.086890 0.526752 0.037 Uiso 1 1 calc R U
C016 C 0.6910(4) 0.1086(3) 0.61329(11) 0.0337(8) Uani 1 1 d . .
H40 H 0.771772 0.078933 0.625938 0.040 Uiso 1 1 calc R U
N12 N 0.7370(5) 0.4412(3) 0.80708(11) 0.0547(10) Uani 1 1 d . .
C018 C 0.0586(4) 0.3324(2) 0.68297(10) 0.0288(7) Uani 1 1 d . .
H41 H 0.121593 0.383069 0.677133 0.035 Uiso 1 1 calc R U
C019 C -0.0613(4) 0.3564(3) 0.70031(12) 0.0400(9) Uani 1 1 d . .
H42 H -0.080421 0.422341 0.706315 0.048 Uiso 1 1 calc R U
C01A C -0.0832(4) 0.3250(3) 0.57669(11) 0.0364(8) Uani 1 1 d . .
H27 H -0.051264 0.298049 0.600319 0.044 Uiso 1 1 calc R U
C01B C 0.5691(4) 0.1724(3) 0.55839(10) 0.0366(8) Uani 1 1 d . .
H43 H 0.565027 0.188492 0.532492 0.044 Uiso 1 1 calc R U
C01C C 0.5738(4) 0.1292(3) 0.63231(10) 0.0284(7) Uani 1 1 d . .
H44 H 0.576479 0.114733 0.658336 0.034 Uiso 1 1 calc R U
C01D C 0.5429(4) 0.5483(3) 0.61300(10) 0.0313(8) Uani 1 1 d . .
H26 H 0.607201 0.600881 0.611205 0.038 Uiso 1 1 calc R U
C01E C 0.6902(4) 0.1311(3) 0.57602(11) 0.0342(8) Uani 1 1 d . .
H45 H 0.770704 0.118827 0.562512 0.041 Uiso 1 1 calc R U
C01F C -0.1538(4) 0.2828(3) 0.70886(12) 0.0392(9) Uani 1 1 d . .
H46 H -0.237117 0.297359 0.720900 0.047 Uiso 1 1 calc R U
C01G C 0.4532(5) 0.0883(3) 0.89841(10) 0.0397(9) Uani 1 1 d . .
H7 H 0.471829 0.019008 0.903402 0.060 Uiso 1 1 calc R U
H8 H 0.367152 0.107875 0.909945 0.060 Uiso 1 1 calc R U
H9 H 0.533334 0.127130 0.909036 0.060 Uiso 1 1 calc R U
C01H C 0.6411(4) 0.4138(3) 0.82993(14) 0.0477(11) Uani 1 1 d . .
H12 H 0.547257 0.437287 0.824974 0.057 Uiso 1 1 calc R U
C01I C -0.0528(5) 0.3495(4) 0.51515(12) 0.0528(12) Uani 1 1 d . .
H28 H 0.000325 0.338642 0.494080 0.063 Uiso 1 1 calc R U
C01J C 0.6677(5) 0.3549(4) 0.85968(15) 0.0562(13) Uani 1 1 d . .
H13 H 0.594202 0.338378 0.875156 0.067 Uiso 1 1 calc R U
C01K C -0.1721(5) 0.4049(4) 0.51016(15) 0.0613(14) Uani 1 1 d . .
H29 H -0.199256 0.433598 0.486506 0.074 Uiso 1 1 calc R U
C01L C -0.2055(5) 0.3776(3) 0.57418(14) 0.0511(11) Uani 1 1 d . .
H30 H -0.258051 0.386206 0.595503 0.061 Uiso 1 1 calc R U
N13 N 0.5465(5) 0.7172(4) 0.53545(13) 0.0700(13) Uani 1 1 d . .
C01N C 0.6665(6) 0.7287(4) 0.52068(14) 0.0571(12) Uani 1 1 d . .
H32 H 0.713534 0.671832 0.512949 0.069 Uiso 1 1 calc R U
C01O C 0.8653(5) 0.4061(4) 0.81411(15) 0.0574(13) Uani 1 1 d . .
H14 H 0.936025 0.423895 0.797964 0.069 Uiso 1 1 calc R U
C01P C -0.2518(6) 0.4183(4) 0.53996(16) 0.0656(15) Uani 1 1 d . .
H33 H -0.337103 0.454850 0.537275 0.079 Uiso 1 1 calc R U
C01Q C 0.7280(6) 0.8140(6) 0.51563(15) 0.080(2) Uani 1 1 d . .
H34 H 0.816459 0.817359 0.504922 0.096 Uiso 1 1 calc R U
C01R C 0.8004(7) 0.3191(4) 0.86745(16) 0.0685(15) Uani 1 1 d . .
H15 H 0.821919 0.277919 0.888477 0.082 Uiso 1 1 calc R U
C01S C 0.9024(5) 0.3444(4) 0.84396(18) 0.0660(15) Uani 1 1 d . .
H16 H 0.996177 0.320113 0.848086 0.079 Uiso 1 1 calc R U
C01T C 0.6630(12) 0.8958(5) 0.5259(2) 0.111(3) Uani 1 1 d . .
H35 H 0.703860 0.957825 0.521981 0.133 Uiso 1 1 calc R U
C01U C 0.4826(7) 0.7973(8) 0.54594(16) 0.093(2) Uani 1 1 d . .
H36 H 0.394437 0.790622 0.556599 0.111 Uiso 1 1 calc R U
C21 C 0.5356(13) 0.8884(7) 0.5424(2) 0.128(4) Uani 1 1 d . .
H47 H 0.487910 0.944347 0.550713 0.154 Uiso 1 1 calc R U

loop_
_atom_site_aniso_label
_atom_site_aniso_U_11
_atom_site_aniso_U_22
_atom_site_aniso_U_33
_atom_site_aniso_U_23
_atom_site_aniso_U_13
_atom_site_aniso_U_12
Ga01 0.02214(16) 0.01503(14) 0.01821(15) 0.00164(13) 0.00036(11) -0.00104(13)
O002 0.0246(11) 0.0173(10) 0.0236(11) 0.0053(8) -0.0017(9) -0.0030(8)
O003 0.0276(11) 0.0161(10) 0.0209(11) 0.0008(8) -0.0023(9) -0.0008(8)
O004 0.0373(14) 0.0290(13) 0.0233(12) 0.0009(10) -0.0051(10) -0.0014(11)
O005 0.0392(14) 0.0257(12) 0.0254(12) 0.0072(10) -0.0041(10) -0.0029(10)
N006 0.0221(12) 0.0130(11) 0.0191(12) 0.0013(9) 0.0006(10) -0.0014(9)
N007 0.0262(14) 0.0182(12) 0.0199(13) 0.0026(10) -0.0011(10) -0.0025(10)
N008 0.0203(12) 0.0192(12) 0.0210(13) 0.0006(10) 0.0022(10) 0.0024(10)
N009 0.0217(12) 0.0149(11) 0.0180(12) 0.0028(9) 0.0005(9) 0.0005(9)
C20 0.0285(16) 0.0170(14) 0.0183(15) 0.0006(11) 0.0021(12) -0.0010(12)
C00B 0.0165(13) 0.0170(13) 0.0247(15) 0.0005(11) 0.0018(11) 0.0005(11)
C00C 0.0253(15) 0.0177(14) 0.0236(16) 0.0026(12) 0.0023(12) 0.0020(12)
C00D 0.0200(14) 0.0190(14) 0.0196(15) -0.0016(11) 0.0029(11) -0.0047(11)
C00E 0.0289(16) 0.0182(14) 0.0214(15) 0.0013(12) 0.0004(12) 0.0004(12)
C00F 0.0183(14) 0.0205(14) 0.0197(15) 0.0010(11) 0.0027(11) 0.0016(11)
C00G 0.0211(14) 0.0152(13) 0.0250(15) 0.0022(11) 0.0035(12) -0.0009(11)
C00H 0.0270(16) 0.0179(14) 0.0251(16) -0.0044(12) 0.0008(12) -0.0001(12)
C00I 0.0174(13) 0.0174(14) 0.0218(15) -0.0004(11) 0.0014(11) 0.0000(11)
C00J 0.0220(15) 0.0202(14) 0.0211(15) -0.0039(11) 0.0020(11) 0.0000(11)
C00K 0.0201(14) 0.0216(14) 0.0182(14) 0.0015(11) 0.0010(11) 0.0014(11)
C00L 0.0349(18) 0.0192(15) 0.0265(17) -0.0019(13) 0.0021(14) -0.0008(13)
N10 0.0376(18) 0.057(2) 0.0347(18) 0.0046(16) -0.0029(14) 0.0111(16)
C00N 0.0217(14) 0.0182(14) 0.0207(15) -0.0010(11) 0.0022(11) -0.0029(11)
C00O 0.0212(14) 0.0209(14) 0.0165(14) -0.0004(11) 0.0021(11) 0.0004(11)
C00P 0.0259(16) 0.0192(14) 0.0252(16) 0.0043(12) 0.0002(12) -0.0001(12)
C00Q 0.0259(15) 0.0149(13) 0.0243(16) -0.0009(11) 0.0040(12) 0.0015(11)
C00R 0.0243(15) 0.0217(15) 0.0228(16) 0.0051(12) 0.0033(12) -0.0010(12)
C00S 0.0285(16) 0.0220(15) 0.0245(16) -0.0014(12) 0.0056(13) -0.0034(13)
C00T 0.0235(15) 0.0155(13) 0.0277(16) 0.0026(12) 0.0032(12) 0.0006(11)
C00U 0.0389(18) 0.0190(14) 0.0192(15) 0.0015(12) 0.0012(13) 0.0003(13)
C00V 0.0308(17) 0.0221(15) 0.0237(16) 0.0030(12) -0.0036(13) -0.0021(13)
C00W 0.0286(16) 0.0247(16) 0.0194(15) -0.0001(12) -0.0004(12) -0.0017(13)
C00X 0.043(2) 0.0207(15) 0.0308(19) -0.0054(14) 0.0004(15) -0.0033(14)
C00Y 0.0265(16) 0.0227(15) 0.0300(18) 0.0006(13) 0.0010(13) -0.0033(13)
C00Z 0.0348(19) 0.0252(17) 0.0315(19) 0.0105(14) 0.0046(14) -0.0036(14)
C010 0.0341(18) 0.035(2) 0.0241(17) 0.0034(14) 0.0026(14) 0.0033(15)
C011 0.0255(16) 0.0288(18) 0.0376(19) 0.0044(15) 0.0079(14) -0.0018(13)
C012 0.0258(16) 0.0210(15) 0.0341(19) -0.0016(13) 0.0033(13) -0.0019(12)
C013 0.0204(15) 0.0313(18) 0.0309(18) -0.0005(14) 0.0059(13) -0.0010(13)
C014 0.0260(17) 0.0354(19) 0.0279(18) 0.0055(14) 0.0020(13) 0.0029(14)
C015 0.044(2) 0.0264(17) 0.0223(17) -0.0055(13) -0.0023(14) -0.0048(15)
C016 0.0249(17) 0.0348(19) 0.041(2) -0.0010(16) -0.0013(15) 0.0071(14)
N12 0.067(3) 0.048(2) 0.047(2) -0.0016(18) -0.013(2) -0.008(2)
C018 0.0348(18) 0.0189(15) 0.0339(19) 0.0028(13) 0.0098(15) -0.0024(13)
C019 0.046(2) 0.0222(17) 0.054(3) 0.0028(17) 0.0212(19) 0.0080(16)
C01A 0.039(2) 0.0336(19) 0.036(2) 0.0005(16) -0.0003(16) -0.0026(16)
C01B 0.039(2) 0.046(2) 0.0256(18) 0.0012(16) 0.0066(15) 0.0024(17)
C01C 0.0285(17) 0.0298(17) 0.0267(17) 0.0038(14) 0.0021(13) 0.0037(14)
C01D 0.0302(18) 0.0234(16) 0.040(2) 0.0075(14) 0.0029(15) -0.0101(14)
C01E 0.0308(18) 0.0327(19) 0.040(2) -0.0088(16) 0.0098(15) -0.0019(15)
C01F 0.0349(19) 0.033(2) 0.051(2) 0.0052(17) 0.0164(17) 0.0096(16)
C01G 0.061(3) 0.037(2) 0.0214(18) 0.0029(15) 0.0034(17) 0.0077(19)
C01H 0.029(2) 0.039(2) 0.073(3) -0.022(2) -0.005(2) 0.0032(17)
C01I 0.049(3) 0.073(3) 0.035(2) 0.014(2) -0.0010(19) 0.015(2)
C01J 0.053(3) 0.052(3) 0.066(3) -0.015(2) 0.022(2) -0.020(2)
C01K 0.061(3) 0.068(3) 0.054(3) 0.025(3) -0.004(2) 0.021(3)
C01L 0.054(3) 0.044(3) 0.057(3) 0.002(2) 0.017(2) 0.012(2)
N13 0.082(3) 0.068(3) 0.062(3) 0.025(2) 0.014(2) -0.027(3)
C01N 0.062(3) 0.058(3) 0.052(3) 0.006(2) 0.009(2) 0.007(2)
C01O 0.046(3) 0.066(3) 0.064(3) -0.018(3) 0.023(2) -0.013(2)
C01P 0.055(3) 0.063(3) 0.079(4) 0.015(3) 0.005(3) 0.031(3)
C01Q 0.072(4) 0.121(6) 0.048(3) 0.007(3) 0.008(3) -0.051(4)
C01R 0.093(4) 0.041(3) 0.069(4) 0.016(2) -0.011(3) -0.004(3)
C01S 0.037(3) 0.052(3) 0.106(5) -0.008(3) -0.009(3) 0.014(2)
C01T 0.191(10) 0.049(4) 0.084(5) 0.002(4) -0.046(6) -0.043(5)
C01U 0.059(4) 0.177(8) 0.045(3) -0.012(5) 0.021(3) 0.016(5)
C21 0.191(10) 0.096(6) 0.088(6) -0.058(5) -0.053(6) 0.081(7)

loop_
_atom_type_symbol
_atom_type_description
_atom_type_scat_dispersion_real
_atom_type_scat_dispersion_imag
_atom_type_scat_source
C C 0.0033 0.0016 'International Tables Vol C Tables 4.2.6.8 and 6.1.1.4'
H H 0.0000 0.0000 'International Tables Vol C Tables 4.2.6.8 and 6.1.1.4'
Ga Ga 0.2307 1.6083 'International Tables Vol C Tables 4.2.6.8 and 6.1.1.4'
N N 0.0061 0.0033 'International Tables Vol C Tables 4.2.6.8 and 6.1.1.4'
O O 0.0106 0.0060 'International Tables Vol C Tables 4.2.6.8 and 6.1.1.4'

loop_
_geom_angle_atom_site_label_1
_geom_angle_atom_site_label_2
_geom_angle_atom_site_label_3
_geom_angle
O003 Ga01 O002 89.21(9)
O003 Ga01 N006 176.32(10)
O002 Ga01 N006 90.42(10)
O003 Ga01 N009 91.12(10)
O002 Ga01 N009 178.34(10)
N006 Ga01 N009 89.13(10)
O003 Ga01 N007 90.91(10)
O002 Ga01 N007 89.79(10)
N006 Ga01 N007 92.75(10)
N009 Ga01 N007 91.83(10)
O003 Ga01 N008 87.19(10)
O002 Ga01 N008 88.79(10)
N006 Ga01 N008 89.14(10)
N009 Ga01 N008 89.60(10)
N007 Ga01 N008 177.64(10)
C00G O002 Ga01 123.94(19)
C00D O003 Ga01 125.57(19)
C00W O004 H48 109.5
C00P O005 H49 109.5
C00B N006 C00O 107.5(2)
C00B N006 Ga01 125.5(2)
C00O N006 Ga01 125.82(19)
C01C N007 C010 117.6(3)
C01C N007 Ga01 122.4(2)
C010 N007 Ga01 120.0(2)
C012 N008 C018 117.7(3)
C012 N008 Ga01 119.7(2)
C018 N008 Ga01 122.5(2)
C00I N009 C00K 107.7(2)
C00I N009 Ga01 124.8(2)
C00K N009 Ga01 126.0(2)
C00Q C20 C00E 120.0(3)
C00Q C20 C00F 119.5(3)
C00E C20 C00F 120.5(3)
N006 C00B C00H 109.6(3)
N006 C00B C00C 122.9(3)
C00H C00B C00C 127.5(3)
C00G C00C C00Y 119.3(3)
C00G C00C C00B 120.6(3)
C00Y C00C C00B 120.1(3)
O003 C00D C00W 115.4(3)
O003 C00D C00N 125.9(3)
C00W C00D C00N 118.6(3)
C00V C00E C20 118.6(3)
C00V C00E C014 119.7(3)
C20 C00E C014 121.8(3)
C00O C00F C00K 125.3(3)
C00O C00F C20 117.0(3)
C00K C00F C20 117.6(3)
O002 C00G C00C 125.8(3)
O002 C00G C00P 115.8(3)
C00C C00G C00P 118.4(3)
C00J C00H C00B 107.1(3)
C00J C00H H17 126.5
C00B C00H H17 126.5
N009 C00I C00T 109.5(3)
N009 C00I C00N 124.0(3)
C00T C00I C00N 126.4(3)
C00H C00J C00O 107.6(3)
C00H C00J H18 126.2
C00O C00J H18 126.2
N009 C00K C00F 123.7(3)
N009 C00K C00R 108.2(3)
C00F C00K C00R 128.1(3)
C00X C00L C00N 121.1(3)
C00X C00L H19 119.5
C00N C00L H19 119.5
C01A N10 C01I 116.8(4)
C00L C00N C00D 119.0(3)
C00L C00N C00I 120.2(3)
C00D C00N C00I 120.7(3)
N006 C00O C00F 124.2(3)
N006 C00O C00J 108.2(3)
C00F C00O C00J 127.5(3)
O005 C00P C00Z 120.5(3)
O005 C00P C00G 118.1(3)
C00Z C00P C00G 121.4(3)
C00S C00Q C20 119.5(3)
C00S C00Q C013 119.5(3)
C20 C00Q C013 121.0(3)
C00T C00R C00K 107.6(3)
C00T C00R H20 126.2
C00K C00R H20 126.2
C00U C00S C00Q 121.4(3)
C00U C00S H10 119.3
C00Q C00S H10 119.3
C00R C00T C00I 107.0(3)
C00R C00T H21 126.5
C00I C00T H21 126.5
C00V C00U C00S 118.2(3)
C00V C00U C01G 120.8(3)
C00S C00U C01G 120.9(3)
C00U C00V C00E 122.3(3)
C00U C00V H11 118.8
C00E C00V H11 118.8
O004 C00W C015 120.0(3)
O004 C00W C00D 118.2(3)
C015 C00W C00D 121.8(3)
C00L C00X C015 120.2(3)
C00L C00X H22 119.9
C015 C00X H22 119.9
C01D C00Y C00C 121.1(3)
C01D C00Y H23 119.4
C00C C00Y H23 119.4
C00P C00Z C01D 119.7(3)
C00P C00Z H24 120.1
C01D C00Z H24 120.1
N007 C010 C01B 122.8(3)
N007 C010 H37 118.6
C01B C010 H37 118.6
C01F C011 C012 118.4(3)
C01F C011 H38 120.8
C012 C011 H38 120.8
N008 C012 C011 123.4(3)
N008 C012 H39 118.3
C011 C012 H39 118.3
C00Q C013 H1 109.5
C00Q C013 H2 109.5
H1 C013 H2 109.5
C00Q C013 H3 109.5
H1 C013 H3 109.5
H2 C013 H3 109.5
C00E C014 H4 109.5
C00E C014 H5 109.5
H4 C014 H5 109.5
C00E C014 H6 109.5
H4 C014 H6 109.5
H5 C014 H6 109.5
C00W C015 C00X 119.3(3)
C00W C015 H25 120.4
C00X C015 H25 120.4
C01E C016 C01C 119.4(3)
C01E C016 H40 120.3
C01C C016 H40 120.3
C01O N12 C01H 116.6(4)
N008 C018 C019 122.8(3)
N008 C018 H41 118.6
C019 C018 H41 118.6
C018 C019 C01F 118.9(3)
C018 C019 H42 120.5
C01F C019 H42 120.5
N10 C01A C01L 123.3(4)
N10 C01A H27 118.4
C01L C01A H27 118.4
C010 C01B C01E 119.0(3)
C010 C01B H43 120.5
C01E C01B H43 120.5
N007 C01C C016 122.7(3)
N007 C01C H44 118.7
C016 C01C H44 118.7
C00Y C01D C00Z 120.1(3)
C00Y C01D H26 120.0
C00Z C01D H26 120.0
C016 C01E C01B 118.5(3)
C016 C01E H45 120.7
C01B C01E H45 120.7
C011 C01F C019 118.8(3)
C011 C01F H46 120.6
C019 C01F H46 120.6
C00U C01G H7 109.5
C00U C01G H8 109.5
H7 C01G H8 109.5
C00U C01G H9 109.5
H7 C01G H9 109.5
H8 C01G H9 109.5
N12 C01H C01J 124.3(4)
N12 C01H H12 117.8
C01J C01H H12 117.8
N10 C01I C01K 124.0(4)
N10 C01I H28 118.0
C01K C01I H28 118.0
C01H C01J C01R 119.5(5)
C01H C01J H13 120.3
C01R C01J H13 120.3
C01I C01K C01P 118.5(4)
C01I C01K H29 120.8
C01P C01K H29 120.8
C01A C01L C01P 118.7(4)
C01A C01L H30 120.6
C01P C01L H30 120.6
C01N N13 C01U 116.7(5)
N13 C01N C01Q 124.7(6)
N13 C01N H32 117.6
C01Q C01N H32 117.6
N12 C01O C01S 123.1(5)
N12 C01O H14 118.4
C01S C01O H14 118.4
C01K C01P C01L 118.6(4)
C01K C01P H33 120.7
C01L C01P H33 120.7
C01N C01Q C01T 118.9(6)
C01N C01Q H34 120.5
C01T C01Q H34 120.5
C01J C01R C01S 118.0(5)
C01J C01R H15 121.0
C01S C01R H15 121.0
C01R C01S C01O 118.4(5)
C01R C01S H16 120.8
C01O C01S H16 120.8
C01Q C01T C21 119.2(7)
C01Q C01T H35 120.4
C21 C01T H35 120.4
N13 C01U C21 123.9(6)
N13 C01U H36 118.1
C21 C01U H36 118.1
C01U C21 C01T 116.6(6)
C01U C21 H47 121.7
C01T C21 H47 121.7

loop_
_geom_bond_atom_site_label_1
_geom_bond_atom_site_label_2
_geom_bond_distance
Ga01 O003 1.912(2)
Ga01 O002 1.919(2)
Ga01 N006 2.001(2)
Ga01 N009 2.008(2)
Ga01 N007 2.141(3)
Ga01 N008 2.160(3)
O002 C00G 1.327(4)
O003 C00D 1.333(4)
O004 C00W 1.367(4)
O004 H48 0.8400
O005 C00P 1.364(4)
O005 H49 0.8400
N006 C00B 1.351(4)
N006 C00O 1.396(4)
N007 C01C 1.338(4)
N007 C010 1.342(4)
N008 C012 1.335(4)
N008 C018 1.337(4)
N009 C00I 1.352(4)
N009 C00K 1.397(4)
C20 C00Q 1.400(4)
C20 C00E 1.409(4)
C20 C00F 1.502(4)
C00B C00H 1.426(4)
C00B C00C 1.458(4)
C00C C00G 1.410(4)
C00C C00Y 1.411(4)
C00D C00W 1.411(4)
C00D C00N 1.412(4)
C00E C00V 1.396(4)
C00E C014 1.512(4)
C00F C00O 1.398(4)
C00F C00K 1.403(4)
C00G C00P 1.413(4)
C00H C00J 1.368(4)
C00H H17 0.9500
C00I C00T 1.428(4)
C00I C00N 1.458(4)
C00J C00O 1.420(4)
C00J H18 0.9500
C00K C00R 1.420(4)
C00L C00X 1.383(5)
C00L C00N 1.408(4)
C00L H19 0.9500
N10 C01A 1.329(5)
N10 C01I 1.331(5)
C00P C00Z 1.380(4)
C00Q C00S 1.395(4)
C00Q C013 1.518(4)
C00R C00T 1.372(4)
C00R H20 0.9500
C00S C00U 1.394(5)
C00S H10 0.9500
C00T H21 0.9500
C00U C00V 1.384(5)
C00U C01G 1.511(5)
C00V H11 0.9500
C00W C015 1.377(5)
C00X C015 1.398(5)
C00X H22 0.9500
C00Y C01D 1.373(5)
C00Y H23 0.9500
C00Z C01D 1.399(5)
C00Z H24 0.9500
C010 C01B 1.372(5)
C010 H37 0.9500
C011 C01F 1.378(5)
C011 C012 1.381(5)
C011 H38 0.9500
C012 H39 0.9500
C013 H1 0.9800
C013 H2 0.9800
C013 H3 0.9800
C014 H4 0.9800
C014 H5 0.9800
C014 H6 0.9800
C015 H25 0.9500
C016 C01E 1.367(5)
C016 C01C 1.377(5)
C016 H40 0.9500
N12 C01O 1.314(6)
N12 C01H 1.323(6)
C018 C019 1.377(5)
C018 H41 0.9500
C019 C01F 1.387(5)
C019 H42 0.9500
C01A C01L 1.363(6)
C01A H27 0.9500
C01B C01E 1.386(5)
C01B H43 0.9500
C01C H44 0.9500
C01D H26 0.9500
C01E H45 0.9500
C01F H46 0.9500
C01G H7 0.9800
C01G H8 0.9800
C01G H9 0.9800
C01H C01J 1.344(7)
C01H H12 0.9500
C01I C01K 1.363(6)
C01I H28 0.9500
C01J C01R 1.359(8)
C01J H13 0.9500
C01K C01P 1.365(7)
C01K H29 0.9500
C01L C01P 1.385(7)
C01L H30 0.9500
N13 C01N 1.301(6)
N13 C01U 1.322(9)
C01N C01Q 1.326(8)
C01N H32 0.9500
C01O C01S 1.386(8)
C01O H14 0.9500
C01P H33 0.9500
C01Q C01T 1.344(11)
C01Q H34 0.9500
C01R C01S 1.374(8)
C01R H15 0.9500
C01S H16 0.9500
C01T C21 1.388(13)
C01T H35 0.9500
C01U C21 1.356(12)
C01U H36 0.9500
C21 H47 0.9500

loop_
_geom_torsion_atom_site_label_1
_geom_torsion_atom_site_label_2
_geom_torsion_atom_site_label_3
_geom_torsion_atom_site_label_4
_geom_torsion
C00O N006 C00B C00H 0.4(3)
Ga01 N006 C00B C00H 168.7(2)
C00O N006 C00B C00C -179.5(3)
Ga01 N006 C00B C00C -11.1(4)
N006 C00B C00C C00G 21.6(5)
C00H C00B C00C C00G -158.2(3)
N006 C00B C00C C00Y -159.7(3)
C00H C00B C00C C00Y 20.4(5)
Ga01 O003 C00D C00W -157.5(2)
Ga01 O003 C00D C00N 25.2(4)
C00Q C20 C00E C00V 0.6(5)
C00F C20 C00E C00V 179.0(3)
C00Q C20 C00E C014 -179.2(3)
C00F C20 C00E C014 -0.8(5)
C00Q C20 C00F C00O 102.1(3)
C00E C20 C00F C00O -76.3(4)
C00Q C20 C00F C00K -78.8(4)
C00E C20 C00F C00K 102.8(3)
Ga01 O002 C00G C00C -32.9(4)
Ga01 O002 C00G C00P 148.9(2)
C00Y C00C C00G O002 -177.4(3)
C00B C00C C00G O002 1.2(5)
C00Y C00C C00G C00P 0.8(4)
C00B C00C C00G C00P 179.4(3)
N006 C00B C00H C00J -1.2(3)
C00C C00B C00H C00J 178.7(3)
C00K N009 C00I C00T -0.7(3)
Ga01 N009 C00I C00T -167.4(2)
C00K N009 C00I C00N 175.6(3)
Ga01 N009 C00I C00N 8.8(4)
C00B C00H C00J C00O 1.5(3)
C00I N009 C00K C00F 178.6(3)
Ga01 N009 C00K C00F -14.8(4)
C00I N009 C00K C00R -0.1(3)
Ga01 N009 C00K C00R 166.5(2)
C00O C00F C00K N009 -3.7(5)
C20 C00F C00K N009 177.3(3)
C00O C00F C00K C00R 174.8(3)
C20 C00F C00K C00R -4.3(5)
C00X C00L C00N C00D 0.0(5)
C00X C00L C00N C00I 175.6(3)
O003 C00D C00N C00L 178.8(3)
C00W C00D C00N C00L 1.6(4)
O003 C00D C00N C00I 3.2(5)
C00W C00D C00N C00I -174.0(3)
N009 C00I C00N C00L 163.7(3)
C00T C00I C00N C00L -20.7(5)
N009 C00I C00N C00D -20.7(4)
C00T C00I C00N C00D 154.9(3)
C00B N006 C00O C00F -175.9(3)
Ga01 N006 C00O C00F 15.7(4)
C00B N006 C00O C00J 0.6(3)
Ga01 N006 C00O C00J -167.8(2)
C00K C00F C00O N006 3.2(5)
C20 C00F C00O N006 -177.7(3)
C00K C00F C00O C00J -172.6(3)
C20 C00F C00O C00J 6.5(5)
C00H C00J C00O N006 -1.3(3)
C00H C00J C00O C00F 175.0(3)
O002 C00G C00P O005 -2.6(4)
C00C C00G C00P O005 179.1(3)
O002 C00G C00P C00Z 177.4(3)
C00C C00G C00P C00Z -1.0(5)
C00E C20 C00Q C00S -1.0(5)
C00F C20 C00Q C00S -179.4(3)
C00E C20 C00Q C013 177.8(3)
C00F C20 C00Q C013 -0.7(4)
N009 C00K C00R C00T 0.8(3)
C00F C00K C00R C00T -177.8(3)
C20 C00Q C00S C00U 0.5(5)
C013 C00Q C00S C00U -178.3(3)
C00K C00R C00T C00I -1.2(3)
N009 C00I C00T C00R 1.2(3)
C00N C00I C00T C00R -175.0(3)
C00Q C00S C00U C00V 0.4(5)
C00Q C00S C00U C01G -179.7(3)
C00S C00U C00V C00E -0.8(5)
C01G C00U C00V C00E 179.3(3)
C20 C00E C00V C00U 0.3(5)
C014 C00E C00V C00U -179.8(3)
O003 C00D C00W O004 -0.2(4)
C00N C00D C00W O004 177.3(3)
O003 C00D C00W C015 -179.7(3)
C00N C00D C00W C015 -2.3(5)
C00N C00L C00X C015 -1.0(5)
C00G C00C C00Y C01D -0.2(5)
C00B C00C C00Y C01D -178.9(3)
O005 C00P C00Z C01D -179.5(3)
C00G C00P C00Z C01D 0.6(5)
C01C N007 C010 C01B -0.2(5)
Ga01 N007 C010 C01B 177.3(3)
C018 N008 C012 C011 -0.3(5)
Ga01 N008 C012 C011 -178.7(3)
C01F C011 C012 N008 0.0(6)
O004 C00W C015 C00X -178.3(3)
C00D C00W C015 C00X 1.3(5)
C00L C00X C015 C00W 0.4(6)
C012 N008 C018 C019 0.4(5)
Ga01 N008 C018 C019 178.7(3)
N008 C018 C019 C01F -0.1(6)
C01I N10 C01A C01L 0.9(7)
N007 C010 C01B C01E 0.3(6)
C010 N007 C01C C016 -0.8(5)
Ga01 N007 C01C C016 -178.3(3)
C01E C016 C01C N007 1.6(6)
C00C C00Y C01D C00Z -0.2(5)
C00P C00Z C01D C00Y 0.0(5)
C01C C016 C01E C01B -1.4(6)
C010 C01B C01E C016 0.4(6)
C012 C011 C01F C019 0.3(6)
C018 C019 C01F C011 -0.2(6)
C01O N12 C01H C01J 1.3(7)
C01A N10 C01I C01K 0.6(8)
N12 C01H C01J C01R -0.6(7)
N10 C01I C01K C01P -2.1(9)
N10 C01A C01L C01P -0.9(7)
C01U N13 C01N C01Q 0.2(9)
C01H N12 C01O C01S -0.8(7)
C01I C01K C01P C01L 2.0(9)
C01A C01L C01P C01K -0.6(8)
N13 C01N C01Q C01T -0.7(9)
C01H C01J C01R C01S -0.7(8)
C01J C01R C01S C01O 1.1(8)
N12 C01O C01S C01R -0.4(8)
C01N C01Q C01T C21 1.6(10)
C01N N13 C01U C21 -0.5(10)
N13 C01U C21 C01T 1.4(11)
C01Q C01T C21 C01U -1.9(12)
